data_7210925
loop_
_publ_author_name
'Seymour, Valerie R.'
'Eschenroeder, Eike C. V.'
'Castro, Maria'
'Wright, Paul A.'
'Ashbrook, Sharon E.'

_publ_section_title
;
 Application of NMR crystallography to the determination of the mechanism
 of charge-balancing in organocation-templated AlPO STA-2
;
_journal_issue 43
_journal_name_full CrystEngComm
_journal_page_first 8668
_journal_paper_doi 10.1039/c3ce40965a
_journal_volume 15
_journal_year 2013
_chemical_formula_moiety '6(Al2 O8.33 P2), C15.98 H24 N4'
_chemical_formula_sum 'C16 H24 Al12 N4 O50 P12'
_chemical_formula_weight 1767.23
_chemical_name_common 'AlPO STA-2, as-prepared'
_chemical_name_systematic
;
 ?
;
_space_group_IT_number 148
_symmetry_cell_setting hexagonal
_symmetry_space_group_name_Hall '-R 3'
_symmetry_space_group_name_H-M 'R -3 :H'
_atom_sites_solution_hydrogens geom
_atom_sites_solution_primary direct
_atom_sites_solution_secondary difmap
_audit_creation_method SHELXL-97
_cell_angle_alpha 90.00
_cell_angle_beta 90.00
_cell_angle_gamma 120.00
_cell_formula_units_Z 3
_cell_length_a 13.0310(6)
_cell_length_b 13.0310(6)
_cell_length_c 29.4980(16)
_cell_measurement_reflns_used 1071
_cell_measurement_temperature 173(2)
_cell_measurement_theta_max 68.1
_cell_measurement_theta_min 21.3
_cell_volume 4337.9(4)
_computing_cell_refinement
;
CrystalClear-SM Expert 2.0 r2 (Rigaku, 2009)
;
_computing_data_collection
;
CrystalClear-SM Expert 2.0 r2 (Rigaku, 2009)
;
_computing_data_reduction
;
CrystalClear-SM Expert 2.0 r2 (Rigaku, 2009)
;
_computing_structure_refinement 'SHELXL-97 (Sheldrick, 2008)'
_diffrn_ambient_temperature 173(2)
_diffrn_detector_area_resol_mean 22.2222
_diffrn_measured_fraction_theta_full 0.994
_diffrn_measured_fraction_theta_max 0.993
_diffrn_measurement_device_type
;
Rigaku Saturn92 (2x2 bin mode)
;
_diffrn_radiation_monochromator graphite
_diffrn_radiation_source 'fine-focus sealed tube'
_diffrn_radiation_type CuK\a
_diffrn_radiation_wavelength 1.54187
_diffrn_reflns_av_R_equivalents 0.1636
_diffrn_reflns_av_sigmaI/netI 0.0822
_diffrn_reflns_limit_h_max 15
_diffrn_reflns_limit_h_min -15
_diffrn_reflns_limit_k_max 15
_diffrn_reflns_limit_k_min -15
_diffrn_reflns_limit_l_max 35
_diffrn_reflns_limit_l_min -34
_diffrn_reflns_number 20137
_diffrn_reflns_theta_full 67.00
_diffrn_reflns_theta_max 68.07
_diffrn_reflns_theta_min 21.9
_exptl_absorpt_coefficient_mu 6.368
_exptl_absorpt_correction_T_max 0.826
_exptl_absorpt_correction_T_min 0.826
_exptl_absorpt_correction_type multi-scan
_exptl_crystal_colour Colorless
_exptl_crystal_density_diffrn 2.029
_exptl_crystal_density_method 'not measured'
_exptl_crystal_description Prism
_exptl_crystal_F_000 2820.0
_exptl_crystal_size_max 0.03
_exptl_crystal_size_mid 0.03
_exptl_crystal_size_min 0.03
_refine_diff_density_max 1.176
_refine_diff_density_min -0.756
_refine_diff_density_rms 0.221
_refine_ls_extinction_method none
_refine_ls_goodness_of_fit_ref 1.250
_refine_ls_hydrogen_treatment constr
_refine_ls_matrix_type full
_refine_ls_number_parameters 131
_refine_ls_number_reflns 1760
_refine_ls_number_restraints 2
_refine_ls_restrained_S_all 1.250
_refine_ls_R_factor_all 0.1716
_refine_ls_R_factor_gt 0.1126
_refine_ls_shift/su_max 0.067
_refine_ls_shift/su_mean 0.011
_refine_ls_structure_factor_coef Fsqd
_refine_ls_weighting_details 'calc w=1/[\s^2^(Fo^2^)+(0.2000P)^2^+0.0000P] where P=(Fo^2^+2Fc^2^)/3'
_refine_ls_weighting_scheme calc
_refine_ls_wR_factor_gt 0.2973
_refine_ls_wR_factor_ref 0.3568
_reflns_number_gt 1145
_reflns_number_total 1760
_reflns_threshold_expression >2\s(I)
_cod_data_source_file c3ce40965a.cif
_cod_data_source_block cc
_cod_depositor_comments
;
The following automatic conversions were performed:

'_exptl_absorpt_correction_type' value 'Multi-scan' changed to
'multi-scan' according to
/home/saulius/struct/CIF-dictionaries/cif_core.dic dictionary named
'cif_core.dic' version 2.4.2 from 2011-04-26.

Automatic conversion script
Id: cif_fix_values 1891 2012-01-12 08:04:46Z andrius 
;
_cod_original_cell_volume 4337.89(4)
_cod_original_sg_symbol_H-M R-3
_cod_database_code 7210925

loop_
_symmetry_equiv_pos_as_xyz
'x, y, z'
'-y, x-y, z'
'-x+y, -x, z'
'x+2/3, y+1/3, z+1/3'
'-y+2/3, x-y+1/3, z+1/3'
'-x+y+2/3, -x+1/3, z+1/3'
'x+1/3, y+2/3, z+2/3'
'-y+1/3, x-y+2/3, z+2/3'
'-x+y+1/3, -x+2/3, z+2/3'
'-x, -y, -z'
'y, -x+y, -z'
'x-y, x, -z'
'-x+2/3, -y+1/3, -z+1/3'
'y+2/3, -x+y+1/3, -z+1/3'
'x-y+2/3, x+1/3, -z+1/3'
'-x+1/3, -y+2/3, -z+2/3'
'y+1/3, -x+y+2/3, -z+2/3'
'x-y+1/3, x+2/3, -z+2/3'

loop_
_atom_site_label
_atom_site_type_symbol
_atom_site_fract_x
_atom_site_fract_y
_atom_site_fract_z
_atom_site_U_iso_or_equiv
_atom_site_adp_type
_atom_site_occupancy
_atom_site_symmetry_multiplicity
_atom_site_calc_flag
_atom_site_refinement_flags
P1 P 0.5721(2) 0.9073(2) 0.11592(10) 0.0563(9) Uani 1 1 d .
P2 P 0.42180(19) 1.09390(18) 0.04090(8) 0.0397(8) Uani 1 1 d .
Al1 Al 0.6588(2) 1.0902(2) 0.03641(15) 0.0645(12) Uani 1 1 d .
Al2 Al 0.5661(3) 0.9008(3) 0.22158(15) 0.0714(13) Uani 1 1 d .
O1 O 0.6046(7) 0.9386(8) 0.1646(2) 0.076(2) Uani 1 1 d .
O2 O 0.4403(5) 0.8596(6) 0.1086(2) 0.0589(19) Uani 1 1 d .
O3 O 0.5520(5) 1.1299(6) 0.0396(3) 0.0575(18) Uani 1 1 d .
O4 O 0.6002(6) 0.8123(6) 0.1016(2) 0.0592(18) Uani 1 1 d .
O5 O 0.6966(6) 0.9966(5) 0.2488(2) 0.0560(19) Uani 1 1 d .
O6 O 0.8002(5) 1.2071(5) 0.0386(3) 0.064(2) Uani 1 1 d .
O7 O 0.6432(7) 0.9844(7) -0.0009(2) 0.074(2) Uani 1 1 d .
O8 O 0.6465(6) 1.0179(6) 0.0884(3) 0.072(2) Uani 1 1 d .
O100 O 0.6628(17) 1.1537(17) -0.0359(6) 0.058(5) Uiso 0.33 1 d P
N1 N 0.0000 0.0000 0.1066(6) 0.083(5) Uiso 1 3 d SD
N2 N 0.0000 0.0000 0.1893(16) 0.231(17) Uiso 1 3 d S
C3 C -0.0617(19) 0.0542(19) 0.1193(8) 0.162(8) Uiso 1 1 d .
H3A H -0.1417 0.0114 0.1073 0.194 Uiso 1 1 calc R
H3B H -0.0234 0.1346 0.1078 0.194 Uiso 1 1 calc R
C4 C -0.064(2) 0.055(3) 0.1688(9) 0.212(12) Uiso 1 1 d .
H4A H -0.0295 0.1359 0.1794 0.254 Uiso 1 1 calc R
H4B H -0.1462 0.0122 0.1789 0.254 Uiso 1 1 calc R
C1 C 0.0000 0.0000 0.0244(16) 0.21(2) Uiso 1 3 d SD
C2 C -0.077(4) -0.037(8) 0.0642(12) 0.20(3) Uiso 0.33 1 d PD

loop_
_atom_site_aniso_label
_atom_site_aniso_U_11
_atom_site_aniso_U_22
_atom_site_aniso_U_33
_atom_site_aniso_U_23
_atom_site_aniso_U_13
_atom_site_aniso_U_12
P1 0.0462(15) 0.0558(17) 0.0675(19) -0.0114(12) -0.0162(12) 0.0260(13)
P2 0.0429(13) 0.0338(12) 0.0490(15) 0.0097(9) 0.0098(10) 0.0242(10)
Al1 0.0306(15) 0.0306(15) 0.128(3) -0.0216(15) -0.0144(16) 0.0122(12)
Al2 0.064(2) 0.0553(19) 0.108(3) -0.0422(18) -0.0481(19) 0.0396(16)
O1 0.082(5) 0.098(6) 0.052(5) -0.026(4) -0.030(4) 0.048(5)
O2 0.045(4) 0.068(4) 0.062(5) -0.006(3) -0.013(3) 0.026(3)
O3 0.041(4) 0.053(4) 0.084(5) 0.007(3) 0.013(3) 0.027(3)
O4 0.058(4) 0.052(4) 0.070(5) 0.001(3) 0.008(3) 0.029(3)
O5 0.062(4) 0.049(4) 0.045(4) 0.001(3) -0.024(3) 0.020(3)
O6 0.044(4) 0.029(3) 0.095(5) -0.003(3) -0.032(3) 0.000(3)
O7 0.071(5) 0.094(6) 0.056(5) -0.023(4) -0.004(4) 0.040(4)
O8 0.067(5) 0.047(4) 0.088(5) 0.013(4) -0.014(4) 0.017(4)

loop_
_atom_type_symbol
_atom_type_description
_atom_type_scat_dispersion_real
_atom_type_scat_dispersion_imag
_atom_type_scat_source
C C 0.0181 0.0091 'International Tables Vol C Tables 4.2.6.8 and 6.1.1.4'
H H 0.0000 0.0000 'International Tables Vol C Tables 4.2.6.8 and 6.1.1.4'
N N 0.0311 0.0180 'International Tables Vol C Tables 4.2.6.8 and 6.1.1.4'
O O 0.0492 0.0322 'International Tables Vol C Tables 4.2.6.8 and 6.1.1.4'
Al Al 0.2130 0.2455 'International Tables Vol C Tables 4.2.6.8 and 6.1.1.4'
P P 0.2955 0.4335 'International Tables Vol C Tables 4.2.6.8 and 6.1.1.4'

loop_
_geom_angle_atom_site_label_1
_geom_angle_atom_site_label_2
_geom_angle_atom_site_label_3
_geom_angle
_geom_angle_site_symmetry_1
_geom_angle_site_symmetry_3
O1 P1 O8 107.3(5) . .
O1 P1 O4 109.9(4) . .
O8 P1 O4 109.2(4) . .
O1 P1 O2 110.8(4) . .
O8 P1 O2 111.6(4) . .
O4 P1 O2 108.2(4) . .
O6 P2 O5 107.7(4) 3_575 15
O6 P2 O7 107.6(5) 3_575 10_675
O5 P2 O7 110.1(4) 15 10_675
O6 P2 O3 110.9(4) 3_575 .
O5 P2 O3 110.0(4) 15 .
O7 P2 O3 110.6(4) 10_675 .
O7 Al1 O6 112.8(4) . .
O7 Al1 O3 119.8(4) . .
O6 Al1 O3 114.0(3) . .
O7 Al1 O8 100.8(4) . .
O6 Al1 O8 102.3(4) . .
O3 Al1 O8 104.0(4) . .
O7 Al1 O100 70.1(6) . .
O6 Al1 O100 83.8(6) . .
O3 Al1 O100 79.5(6) . .
O8 Al1 O100 170.7(6) . .
O5 Al2 O4 112.8(4) . 15
O5 Al2 O2 114.7(4) . 14_455
O4 Al2 O2 116.4(4) 15 14_455
O5 Al2 O1 101.7(4) . .
O4 Al2 O1 104.7(4) 15 .
O2 Al2 O1 104.4(4) 14_455 .
O5 Al2 O100 79.3(6) . 5_665
O4 Al2 O100 76.6(5) 15 5_665
O2 Al2 O100 73.4(5) 14_455 5_665
O1 Al2 O100 177.7(6) . 5_665
P1 O1 Al2 147.4(6) . .
P1 O2 Al2 142.5(5) . 15
P2 O3 Al1 149.3(5) . .
P1 O4 Al2 144.0(5) . 14_455
P2 O5 Al2 139.6(4) 14_455 .
P2 O6 Al1 164.2(5) 2_775 .
P2 O7 Al1 148.7(5) 10_675 .
P1 O8 Al1 145.1(5) . .
Al1 O100 Al2 141.4(9) . 9_564
C3 N1 C3 112.7(11) 3 .
C3 N1 C3 112.7(11) 3 2
C3 N1 C3 112.7(11) . 2
C3 N1 C2 89(4) 3 2
C3 N1 C2 141(3) . 2
C3 N1 C2 86(3) 2 2
C3 N1 C2 86(3) 3 3
C3 N1 C2 89(4) . 3
C3 N1 C2 141(3) 2 3
C2 N1 C2 59(3) 2 3
C3 N1 C2 141(3) 3 .
C3 N1 C2 86(3) . .
C3 N1 C2 89(4) 2 .
C2 N1 C2 59(3) 2 .
C2 N1 C2 59(3) 3 .
C4 N2 C4 104(3) 2 3
C4 N2 C4 104(3) 2 .
C4 N2 C4 104(3) 3 .
N1 C3 C4 107(2) . .
N1 C3 C2 51(2) . .
C4 C3 C2 147(3) . .
N1 C3 C2 49(2) . 3
C4 C3 C2 145(3) . 3
C2 C3 C2 44(3) . 3
N2 C4 C3 113(3) . .
C2 C1 C2 62(3) . 2
C2 C1 C2 62(3) . 3
C2 C1 C2 62(3) 2 3
C2 C1 C1 143.4(19) . 10
C2 C1 C1 143.4(19) 2 10
C2 C1 C1 143.4(19) 3 10
C1 C2 C2 58.9(16) . 2
C1 C2 C2 58.9(16) . 3
C2 C2 C2 60.000(3) 2 3
C1 C2 N1 108(4) . .
C2 C2 N1 60.3(17) 2 .
C2 C2 N1 60.3(17) 3 .
C1 C2 C3 128(5) . .
C2 C2 C3 102(3) 2 .
C2 C2 C3 70(4) 3 .
N1 C2 C3 43.8(16) . .
C1 C2 C3 124(5) . 2
C2 C2 C3 66(4) 2 2
C2 C2 C3 100(3) 3 2
N1 C2 C3 42.3(17) . 2
C3 C2 C3 69.3(18) . 2

loop_
_geom_bond_atom_site_label_1
_geom_bond_atom_site_label_2
_geom_bond_distance
_geom_bond_site_symmetry_2
P1 O1 1.495(7) .
P1 O8 1.510(8) .
P1 O4 1.516(7) .
P1 O2 1.521(6) .
P2 O6 1.488(6) 3_575
P2 O5 1.505(6) 15
P2 O7 1.513(7) 10_675
P2 O3 1.518(6) .
Al1 O7 1.694(8) .
Al1 O6 1.708(6) .
Al1 O3 1.712(6) .
Al1 O8 1.764(8) .
Al1 O100 2.28(2) .
Al2 O5 1.725(7) .
Al2 O4 1.732(7) 15
Al2 O2 1.734(7) 14_455
Al2 O1 1.753(9) .
Al2 O100 2.354(19) 5_665
O2 Al2 1.734(7) 15
O4 Al2 1.732(7) 14_455
O5 P2 1.505(6) 14_455
O6 P2 1.488(6) 2_775
O7 P2 1.513(7) 10_675
O100 Al2 2.354(19) 9_564
N1 C3 1.36(2) 3
N1 C3 1.36(2) .
N1 C3 1.36(2) 2
N1 C2 1.52(2) 2
N1 C2 1.52(2) 3
N1 C2 1.52(2) .
N2 C4 1.47(3) 2
N2 C4 1.47(3) 3
N2 C4 1.47(3) .
C3 C4 1.46(3) .
C3 C2 1.96(6) .
C3 C2 2.02(7) 3
C1 C2 1.46(4) .
C1 C2 1.46(4) 2
C1 C2 1.46(4) 3
C1 C1 1.44(10) 10
C2 C2 1.51(8) 2
C2 C2 1.51(8) 3
C2 C3 2.02(7) 2
